data_4115553
loop_
_publ_author_name
'Yan Li'
'Jie-Sheng Huang'
'Zhong-Yuan Zhou'
'Chi-Ming Che'

_publ_section_title
;
 Isolation and X-ray Crystal Structure of an Unusual Biscarbene Metal
 Complex and Its Reactivity toward Cyclopropanation and Allylic C-H
 Insertion of Unfunctionalized Alkenes
;
_journal_name_full 'Journal of the American Chemical Society'
_journal_page_first 4843
_journal_page_last 4844
_journal_paper_doi 10.1021/ja003184q
_journal_volume 123
_journal_year 2001
_chemical_formula_sum 'C59 H24 Cl2 F20 N6 O4 Os S2'
_chemical_formula_weight 1586.06
_chemical_name_systematic
; 
 ? 
;
_space_group_IT_number 14
_symmetry_cell_setting monoclinic
_symmetry_space_group_name_Hall '-P 2ybc'
_symmetry_space_group_name_H-M 'P 1 21/c 1'
_atom_sites_solution_hydrogens geom
_atom_sites_solution_primary direct
_atom_sites_solution_secondary difmap
_audit_creation_method SHELXL-97
_cell_angle_alpha 90.00
_cell_angle_beta 100.532(6)
_cell_angle_gamma 90.00
_cell_formula_units_Z 4
_cell_length_a 12.792(4)
_cell_length_b 18.517(6)
_cell_length_c 27.674(8)
_cell_measurement_reflns_used CCD
_cell_measurement_temperature 294(2)
_cell_measurement_theta_max 27.5
_cell_measurement_theta_min 1
_cell_volume 6445(3)
_computing_cell_refinement 'Bruker SMART '
_computing_data_collection 'Bruker SMART '
_computing_data_reduction SHELXTL
_computing_molecular_graphics SHELXTL
_computing_publication_material SHELXTL
_computing_structure_refinement 'SHELXL-97 (Sheldrick, 1997)'
_computing_structure_solution 'SHELXS-97 (Sheldrick, 1990)'
_diffrn_ambient_temperature 294(2)
_diffrn_measured_fraction_theta_full 0.994
_diffrn_measured_fraction_theta_max 0.994
_diffrn_measurement_device_type 'Bruker CCD Area Detector '
_diffrn_measurement_method 'phi and omega scan '
_diffrn_radiation_monochromator graphite
_diffrn_radiation_source 'fine-focus sealed tube'
_diffrn_radiation_type MoK\a
_diffrn_radiation_wavelength 0.71073
_diffrn_reflns_av_R_equivalents 0.0660
_diffrn_reflns_av_sigmaI/netI 0.0913
_diffrn_reflns_limit_h_max 16
_diffrn_reflns_limit_h_min -16
_diffrn_reflns_limit_k_max 19
_diffrn_reflns_limit_k_min -24
_diffrn_reflns_limit_l_max 32
_diffrn_reflns_limit_l_min -35
_diffrn_reflns_number 41782
_diffrn_reflns_theta_full 27.55
_diffrn_reflns_theta_max 27.55
_diffrn_reflns_theta_min 1.62
_exptl_absorpt_coefficient_mu 2.234
_exptl_absorpt_correction_T_max 0.7450
_exptl_absorpt_correction_T_min 0.6636
_exptl_absorpt_correction_type SADABS
_exptl_crystal_colour BLACK
_exptl_crystal_density_diffrn 1.635
_exptl_crystal_description PRISM
_exptl_crystal_F_000 3096
_exptl_crystal_size_max 0.20
_exptl_crystal_size_mid 0.18
_exptl_crystal_size_min 0.14
_refine_diff_density_max 1.060
_refine_diff_density_min -0.865
_refine_diff_density_rms 0.161
_refine_ls_extinction_coef 0.00000(4)
_refine_ls_extinction_expression Fc^*^=kFc[1+0.001xFc^2^\l^3^/sin(2\q)]^-1/4^
_refine_ls_extinction_method SHELXL
_refine_ls_goodness_of_fit_ref 1.117
_refine_ls_hydrogen_treatment mixed
_refine_ls_matrix_type full
_refine_ls_number_parameters 896
_refine_ls_number_reflns 14787
_refine_ls_number_restraints 139
_refine_ls_restrained_S_all 1.114
_refine_ls_R_factor_all 0.1177
_refine_ls_R_factor_gt 0.0718
_refine_ls_shift/su_max 0.016
_refine_ls_shift/su_mean 0.004
_refine_ls_structure_factor_coef Fsqd
_refine_ls_weighting_details 'calc w=1/[\s^2^(Fo^2^)+(0.1000P)^2^+0.0000P] where P=(Fo^2^+2Fc^2^)/3'
_refine_ls_weighting_scheme calc
_refine_ls_wR_factor_gt 0.1775
_refine_ls_wR_factor_ref 0.1979
_reflns_number_gt 9493
_reflns_number_total 14787
_reflns_threshold_expression >2sigma(I)
_cod_data_source_file ja003184q_3.cif
_cod_data_source_block complex_4.CH2Cl2
_cod_database_code 4115553

loop_
_symmetry_equiv_pos_as_xyz
'x, y, z'
'-x, y+1/2, -z+1/2'
'-x, -y, -z'
'x, -y-1/2, z-1/2'

loop_
_atom_site_label
_atom_site_type_symbol
_atom_site_fract_x
_atom_site_fract_y
_atom_site_fract_z
_atom_site_U_iso_or_equiv
_atom_site_adp_type
_atom_site_occupancy
_atom_site_symmetry_multiplicity
_atom_site_calc_flag
_atom_site_refinement_flags
_atom_site_disorder_assembly
_atom_site_disorder_group
Os1 Os 0.259041(11) 0.459524(8) 0.254068(5) 0.03074(4) Uani 1 1 d . . .
S1 S 0.02172(9) 0.37528(7) 0.23687(5) 0.0593(4) Uani 1 1 d . . .
S2 S 0.47994(9) 0.55594(6) 0.24622(5) 0.0523(3) Uani 1 1 d . . .
O1 O 0.0120(3) 0.32094(18) 0.27200(16) 0.0947(14) Uani 1 1 d . . .
O2 O -0.0006(3) 0.3536(2) 0.18588(15) 0.1079(15) Uani 1 1 d . . .
O3 O 0.4479(3) 0.60206(18) 0.20559(13) 0.0876(12) Uani 1 1 d . . .
O4 O 0.5320(3) 0.5872(2) 0.29147(15) 0.0914(14) Uani 1 1 d . . .
N1 N 0.1818(2) 0.55250(15) 0.26857(10) 0.0318(8) Uani 1 1 d . . .
N2 N 0.2977(2) 0.43828(16) 0.32800(10) 0.0331(8) Uani 1 1 d . . .
N3 N 0.3386(2) 0.36850(16) 0.23967(10) 0.0321(8) Uani 1 1 d . . .
N4 N 0.2221(2) 0.48134(16) 0.18006(10) 0.0337(8) Uani 1 1 d . . .
N5 N 0.1377(2) 0.40885(16) 0.24959(11) 0.0363(9) Uani 1 1 d . . .
N6 N 0.3792(2) 0.51139(16) 0.25663(11) 0.0338(8) Uani 1 1 d . . .
F1 F 0.2141(2) 0.73464(15) 0.18663(10) 0.0790(10) Uani 1 1 d D . .
F2 F 0.1249(3) 0.84598(14) 0.13444(12) 0.1140(14) Uani 1 1 d D . .
F3 F -0.0664(3) 0.82980(16) 0.07288(13) 0.1444(15) Uani 1 1 d D . .
F4 F -0.1600(2) 0.7003(2) 0.06414(13) 0.1302(16) Uani 1 1 d D . .
F5 F -0.0715(2) 0.58819(15) 0.11689(11) 0.0899(12) Uani 1 1 d D . .
F6 F 0.0558(3) 0.51215(19) 0.41507(12) 0.1190(14) Uani 1 1 d D . .
F7 F 0.0368(3) 0.5809(3) 0.49751(13) 0.1784(19) Uani 1 1 d D . .
F8 F 0.1758(4) 0.6855(2) 0.53520(11) 0.183(2) Uani 1 1 d D . .
F9 F 0.3250(4) 0.7244(2) 0.48552(17) 0.202(2) Uani 1 1 d D . .
F10 F 0.3446(3) 0.6576(2) 0.40083(12) 0.1311(15) Uani 1 1 d D . .
F11 F 0.2827(2) 0.20855(17) 0.35259(13) 0.0949(12) Uani 1 1 d D . .
F12 F 0.3707(3) 0.09500(15) 0.40382(14) 0.1179(14) Uani 1 1 d D . .
F13 F 0.5850(3) 0.08776(16) 0.43327(12) 0.1277(14) Uani 1 1 d D . .
F14 F 0.7087(2) 0.19612(19) 0.41048(12) 0.0966(12) Uani 1 1 d D . .
F15 F 0.6188(2) 0.31170(14) 0.35950(11) 0.0791(10) Uani 1 1 d D . .
F16 F 0.4242(4) 0.3949(2) 0.07722(18) 0.117(2) Uani 0.650(3) 1 d PD A 1
F17 F 0.4253(3) 0.3005(5) 0.00275(15) 0.201(3) Uani 0.650(3) 1 d PD A 1
F18 F 0.3003(6) 0.1890(3) -0.01032(16) 0.166(3) Uani 0.650(3) 1 d PD A 1
F19 F 0.1750(5) 0.1634(2) 0.0486(3) 0.206(4) Uani 0.650(3) 1 d PD A 1
F20 F 0.1721(4) 0.2513(3) 0.12578(17) 0.145(3) Uani 0.650(3) 1 d PD A 1
F16' F 0.4382(9) 0.4384(6) 0.0845(4) 0.111(4) Uiso 0.350(3) 1 d P A 2
F17' F 0.3818(9) 0.2366(7) -0.0186(4) 0.124(4) Uiso 0.350(3) 1 d P A 2
F18' F 0.2421(13) 0.1563(10) 0.0028(6) 0.194(7) Uiso 0.350(3) 1 d P A 2
F19' F 0.1044(13) 0.1679(9) 0.0584(6) 0.190(6) Uiso 0.350(3) 1 d P A 2
F20' F 0.1356(13) 0.2702(9) 0.1215(6) 0.176(6) Uiso 0.350(3) 1 d P A 2
C1 C 0.1273(3) 0.5950(2) 0.18395(14) 0.0376(11) Uani 1 1 d . . .
C2 C 0.1678(3) 0.5405(2) 0.15827(14) 0.0422(11) Uani 1 1 d . . .
C3 C 0.1602(4) 0.5345(2) 0.10653(15) 0.0525(14) Uani 1 1 d . . .
H3A H 0.1297 0.5684 0.0833 0.063 Uiso 1 1 calc R . .
C4 C 0.2038(4) 0.4725(3) 0.09701(14) 0.0616(16) Uani 1 1 d . . .
H4A H 0.2075 0.4547 0.0659 0.074 Uiso 1 1 calc R . .
C5 C 0.2442(3) 0.4377(2) 0.14251(14) 0.0456(12) Uani 1 1 d . . .
C6 C 0.2977(3) 0.3736(2) 0.14906(15) 0.0490(13) Uani 1 1 d . . .
C7 C 0.3443(3) 0.3408(2) 0.19384(14) 0.0381(11) Uani 1 1 d . . .
C8 C 0.4083(3) 0.2757(2) 0.19980(15) 0.0454(12) Uani 1 1 d . . .
H8A H 0.4274 0.2478 0.1748 0.054 Uiso 1 1 calc R . .
C9 C 0.4350(3) 0.2633(2) 0.24860(14) 0.0411(11) Uani 1 1 d . . .
H9A H 0.4745 0.2245 0.2634 0.049 Uiso 1 1 calc R . .
C10 C 0.3918(3) 0.32038(19) 0.27327(13) 0.0322(10) Uani 1 1 d . . .
C11 C 0.3969(3) 0.3261(2) 0.32334(14) 0.0385(11) Uani 1 1 d . . .
C12 C 0.3537(3) 0.3806(2) 0.34938(13) 0.0366(10) Uani 1 1 d . . .
C13 C 0.3609(4) 0.3851(2) 0.40133(14) 0.0566(14) Uani 1 1 d . . .
H13A H 0.3930 0.3514 0.4242 0.068 Uiso 1 1 calc R . .
C14 C 0.3132(4) 0.4464(2) 0.41161(15) 0.0561(14) Uani 1 1 d . . .
H14A H 0.3087 0.4640 0.4426 0.067 Uiso 1 1 calc R . .
C15 C 0.2706(3) 0.4796(2) 0.36509(14) 0.0415(11) Uani 1 1 d . . .
C16 C 0.2134(3) 0.5439(2) 0.35906(14) 0.0451(12) Uani 1 1 d . . .
C17 C 0.1728(3) 0.5776(2) 0.31457(13) 0.0354(10) Uani 1 1 d . . .
C18 C 0.1132(3) 0.6438(2) 0.30883(15) 0.0466(12) Uani 1 1 d . . .
H18A H 0.0959 0.6721 0.3340 0.056 Uiso 1 1 calc R . .
C20 C 0.1322(3) 0.59928(19) 0.23518(13) 0.0341(10) Uani 1 1 d . . .
C19 C 0.0869(3) 0.6573(2) 0.25993(15) 0.0416(11) Uani 1 1 d . . .
H19A H 0.0475 0.6963 0.2452 0.050 Uiso 1 1 calc R . .
C21 C 0.0730(2) 0.65819(17) 0.15392(13) 0.0497(13) Uani 1 1 d D . .
C22 C 0.1206(3) 0.72477(14) 0.15704(14) 0.0602(15) Uani 1 1 d D . .
C23 C 0.0755(3) 0.78230(16) 0.13021(14) 0.0765(17) Uani 1 1 d D . .
C24 C -0.0195(3) 0.77465(16) 0.09930(15) 0.0870(18) Uani 1 1 d D . .
C25 C -0.0674(3) 0.70873(16) 0.09475(15) 0.0777(18) Uani 1 1 d D . .
C26 C -0.0207(3) 0.65157(17) 0.12175(14) 0.0616(15) Uani 1 1 d D . .
C27 C 0.1999(2) 0.58280(17) 0.40577(12) 0.0548(14) Uani 1 1 d D . .
C28 C 0.1235(3) 0.56645(18) 0.43149(10) 0.0799(19) Uani 1 1 d D . .
C29 C 0.1146(3) 0.60028(19) 0.47360(11) 0.102(2) Uani 1 1 d D . .
C30 C 0.1832(3) 0.6526(2) 0.49241(12) 0.120(3) Uani 1 1 d D . .
C31 C 0.2611(3) 0.6692(2) 0.46765(12) 0.123(3) Uani 1 1 d D . .
C32 C 0.2655(3) 0.6372(2) 0.42423(12) 0.088(2) Uani 1 1 d D . .
C33 C 0.4494(2) 0.26315(17) 0.35461(13) 0.0436(12) Uani 1 1 d D . .
C34 C 0.3884(2) 0.20739(15) 0.36686(15) 0.0573(15) Uani 1 1 d D . .
C35 C 0.4327(2) 0.14817(17) 0.39238(16) 0.0713(17) Uani 1 1 d D . .
C36 C 0.5407(2) 0.14519(16) 0.40798(15) 0.0681(16) Uani 1 1 d D . .
C37 C 0.6030(2) 0.20044(16) 0.39654(15) 0.0646(16) Uani 1 1 d D . .
C38 C 0.5571(2) 0.25856(17) 0.37028(14) 0.0510(13) Uani 1 1 d D . .
C39 C 0.2994(3) 0.32734(19) 0.10428(13) 0.0886(18) Uani 1 1 d D A .
C40 C 0.3658(3) 0.3406(2) 0.07123(12) 0.145(3) Uani 1 1 d D . .
C41 C 0.3654(3) 0.28970(19) 0.03400(14) 0.224(3) Uani 1 1 d D A .
C42 C 0.2974(3) 0.2306(2) 0.02630(14) 0.236(4) Uani 1 1 d D . .
C43 C 0.2258(4) 0.2213(2) 0.05754(13) 0.209(5) Uani 1 1 d D A .
C44 C 0.2367(4) 0.26587(19) 0.09819(14) 0.132(3) Uani 1 1 d D . .
C45 C -0.0547(3) 0.4502(2) 0.24720(10) 0.0537(14) Uani 1 1 d D . .
C46 C -0.1101(3) 0.48894(18) 0.20849(17) 0.082(2) Uani 1 1 d D . .
H46A H -0.1104 0.4725 0.1767 0.098 Uiso 1 1 calc R . .
C47 C -0.1648(4) 0.5507(2) 0.21460(14) 0.092(2) Uani 1 1 d D . .
H47A H -0.1999 0.5771 0.1879 0.110 Uiso 1 1 calc R . .
C48 C -0.1655(3) 0.5716(2) 0.26192(11) 0.087(2) Uani 1 1 d D . .
C49 C -0.1142(3) 0.53130(18) 0.30061(17) 0.086(2) Uani 1 1 d D . .
H49A H -0.1174 0.5463 0.3324 0.104 Uiso 1 1 calc R . .
C50 C -0.0583(3) 0.46976(19) 0.29450(13) 0.0676(17) Uani 1 1 d D . .
H50A H -0.0245 0.4428 0.3212 0.081 Uiso 1 1 calc R . .
C51 C -0.2260(4) 0.6423(3) 0.2688(3) 0.122(3) Uani 1 1 d . . .
H51A H -0.2210 0.6517 0.3033 0.183 Uiso 1 1 calc R . .
H51B H -0.2993 0.6372 0.2537 0.183 Uiso 1 1 calc R . .
H51C H -0.1950 0.6817 0.2538 0.183 Uiso 1 1 calc R . .
C52 C 0.5557(3) 0.4868(2) 0.22840(10) 0.0551(14) Uani 1 1 d D . .
C53 C 0.6134(3) 0.44367(18) 0.26508(16) 0.0691(18) Uani 1 1 d D . .
H53A H 0.6146 0.4535 0.2981 0.083 Uiso 1 1 calc R . .
C54 C 0.6691(3) 0.3856(2) 0.25071(12) 0.093(2) Uani 1 1 d D . .
H54A H 0.7082 0.3561 0.2746 0.111 Uiso 1 1 calc R . .
C55 C 0.6678(3) 0.3705(2) 0.20131(11) 0.084(2) Uani 1 1 d D . .
C56 C 0.6127(3) 0.4154(2) 0.16512(17) 0.089(2) Uani 1 1 d D . .
H56A H 0.6141 0.4070 0.1321 0.106 Uiso 1 1 calc R . .
C57 C 0.5558(3) 0.4727(2) 0.17912(13) 0.080(2) Uani 1 1 d D . .
H57A H 0.5170 0.5023 0.1552 0.096 Uiso 1 1 calc R . .
C58 C 0.7252(5) 0.3067(4) 0.1847(3) 0.143(4) Uani 1 1 d . . .
H58A H 0.7146 0.3061 0.1494 0.214 Uiso 1 1 calc R . .
H58B H 0.6978 0.2629 0.1961 0.214 Uiso 1 1 calc R . .
H58C H 0.7998 0.3105 0.1979 0.214 Uiso 1 1 calc R . .
C59 C 0.0698(3) 0.6181(4) -0.0620(2) 0.199(9) Uani 0.50 1 d PD . .
C60 C 0.5799(3) 0.5144(4) 0.4053(2) 0.177(8) Uani 0.50 1 d PD . .
Cl1 Cl 0.0110(4) 0.6511(3) -0.01798(13) 0.171(2) Uani 0.50 1 d PD . .
Cl2 Cl 0.1921(4) 0.5847(5) -0.0459(3) 0.277(4) Uani 0.50 1 d PD . .
Cl3 Cl 0.7076(3) 0.4938(4) 0.4099(2) 0.215(3) Uani 0.50 1 d PD . .
Cl4 Cl 0.5576(4) 0.5575(3) 0.45523(15) 0.194(3) Uani 0.50 1 d PD . .

loop_
_atom_site_aniso_label
_atom_site_aniso_U_11
_atom_site_aniso_U_22
_atom_site_aniso_U_33
_atom_site_aniso_U_23
_atom_site_aniso_U_13
_atom_site_aniso_U_12
Os1 0.03668(7) 0.02274(6) 0.03485(7) -0.00162(6) 0.01196(5) 0.00019(7)
S1 0.0426(5) 0.0465(6) 0.0910(8) -0.0178(6) 0.0177(6) -0.0152(5)
S2 0.0498(5) 0.0267(5) 0.0842(7) 0.0020(5) 0.0225(5) -0.0097(4)
O1 0.094(2) 0.0324(19) 0.170(3) 0.015(2) 0.055(2) -0.0140(18)
O2 0.075(2) 0.135(3) 0.104(3) -0.070(2) -0.011(2) -0.001(2)
O3 0.116(3) 0.050(2) 0.111(2) 0.0364(17) 0.060(2) 0.0163(19)
O4 0.073(2) 0.074(2) 0.121(3) -0.039(2) 0.001(2) -0.0274(19)
N1 0.0400(15) 0.0196(15) 0.0378(15) -0.0030(12) 0.0128(13) -0.0040(12)
N2 0.0424(16) 0.0325(16) 0.0249(14) -0.0029(12) 0.0074(13) 0.0007(14)
N3 0.0344(15) 0.0336(16) 0.0297(14) -0.0035(12) 0.0098(12) -0.0024(13)
N4 0.0451(17) 0.0349(16) 0.0211(13) 0.0049(12) 0.0057(13) 0.0060(14)
N5 0.0420(16) 0.0222(15) 0.0465(17) -0.0028(13) 0.0133(14) -0.0006(14)
N6 0.0402(16) 0.0239(14) 0.0367(16) 0.0004(13) 0.0055(14) -0.0047(13)
F1 0.106(2) 0.0494(16) 0.0826(19) 0.0019(14) 0.0205(17) -0.0214(16)
F2 0.195(3) 0.0366(16) 0.127(2) 0.0258(16) 0.074(2) 0.008(2)
F3 0.202(3) 0.110(2) 0.132(3) 0.0781(18) 0.059(2) 0.091(2)
F4 0.108(3) 0.147(3) 0.120(3) 0.053(2) -0.021(2) 0.043(2)
F5 0.0784(19) 0.091(2) 0.087(2) 0.0180(18) -0.0202(17) -0.0095(18)
F6 0.128(2) 0.150(3) 0.096(2) -0.029(2) 0.0666(18) -0.037(3)
F7 0.229(4) 0.201(4) 0.139(2) -0.067(3) 0.121(2) -0.004(4)
F8 0.302(5) 0.162(4) 0.104(2) -0.077(2) 0.091(3) -0.029(4)
F9 0.304(6) 0.158(3) 0.144(3) -0.092(3) 0.046(4) -0.088(4)
F10 0.158(3) 0.129(3) 0.112(3) -0.045(2) 0.039(2) -0.069(2)
F11 0.0802(19) 0.064(2) 0.143(3) 0.0294(19) 0.025(2) -0.0062(17)
F12 0.147(3) 0.0539(19) 0.161(3) 0.0453(19) 0.049(2) -0.004(2)
F13 0.193(3) 0.090(2) 0.099(2) 0.0421(18) 0.023(2) 0.080(2)
F14 0.084(2) 0.108(2) 0.090(2) 0.0206(19) -0.0050(18) 0.0353(19)
F15 0.0666(17) 0.074(2) 0.094(2) 0.0196(16) 0.0090(16) -0.0053(16)
F16 0.114(4) 0.177(6) 0.072(3) 0.008(3) 0.047(3) 0.008(4)
F17 0.171(5) 0.370(9) 0.073(3) -0.024(4) 0.051(3) 0.138(5)
F18 0.215(7) 0.150(5) 0.126(5) -0.070(4) 0.014(5) 0.055(5)
F19 0.277(10) 0.147(6) 0.169(6) -0.082(5) -0.029(7) -0.022(7)
F20 0.173(6) 0.079(4) 0.160(6) -0.042(4) -0.026(5) -0.024(4)
C1 0.044(2) 0.0241(18) 0.045(2) 0.0020(16) 0.0096(18) -0.0027(17)
C2 0.050(2) 0.038(2) 0.0406(19) 0.0034(18) 0.0140(17) 0.001(2)
C3 0.072(3) 0.043(2) 0.039(2) 0.0057(19) 0.004(2) 0.009(2)
C4 0.094(3) 0.070(3) 0.0176(18) -0.0054(19) 0.001(2) 0.020(3)
C5 0.056(2) 0.051(2) 0.0301(19) -0.0035(17) 0.0088(18) 0.009(2)
C6 0.061(2) 0.044(2) 0.042(2) -0.0086(18) 0.009(2) 0.012(2)
C7 0.043(2) 0.035(2) 0.0374(19) -0.0027(16) 0.0092(17) 0.0021(17)
C8 0.046(2) 0.037(2) 0.054(2) -0.0117(18) 0.0111(19) 0.0038(19)
C9 0.045(2) 0.029(2) 0.049(2) 0.0049(17) 0.0095(18) 0.0023(17)
C10 0.0324(17) 0.0246(18) 0.0401(19) 0.0001(15) 0.0079(16) 0.0012(15)
C11 0.044(2) 0.032(2) 0.039(2) 0.0037(16) 0.0089(17) 0.0035(17)
C12 0.050(2) 0.0276(19) 0.0347(18) 0.0047(15) 0.0132(16) 0.0073(17)
C13 0.089(3) 0.049(3) 0.032(2) 0.0087(18) 0.011(2) 0.021(2)
C14 0.089(3) 0.050(3) 0.0312(19) 0.0044(18) 0.016(2) 0.015(2)
C15 0.056(2) 0.036(2) 0.0330(19) -0.0014(16) 0.0110(18) 0.0039(19)
C16 0.065(2) 0.037(2) 0.0353(18) -0.0040(17) 0.0155(18) 0.001(2)
C17 0.0443(19) 0.0263(19) 0.0389(19) -0.0057(15) 0.0164(16) 0.0016(16)
C18 0.062(2) 0.030(2) 0.050(2) -0.0065(17) 0.017(2) 0.0097(19)
C20 0.0408(19) 0.0209(17) 0.0428(19) 0.0023(15) 0.0135(16) 0.0001(15)
C19 0.0421(19) 0.029(2) 0.057(2) 0.0022(18) 0.0189(18) 0.0040(17)
C21 0.066(3) 0.043(2) 0.039(2) 0.0029(18) 0.007(2) 0.010(2)
C22 0.085(3) 0.040(3) 0.059(3) 0.011(2) 0.026(2) 0.007(2)
C23 0.130(4) 0.040(3) 0.071(3) 0.017(2) 0.048(3) 0.030(3)
C24 0.116(4) 0.078(3) 0.074(3) 0.048(2) 0.039(3) 0.049(3)
C25 0.073(3) 0.093(4) 0.064(3) 0.027(3) 0.004(3) 0.031(3)
C26 0.056(3) 0.065(3) 0.064(3) 0.018(2) 0.013(2) 0.008(2)
C27 0.083(3) 0.040(2) 0.042(2) -0.0032(19) 0.016(2) 0.010(2)
C28 0.112(4) 0.080(4) 0.053(3) -0.013(3) 0.032(3) -0.006(4)
C29 0.136(4) 0.120(5) 0.066(3) -0.020(3) 0.059(3) 0.007(4)
C30 0.208(7) 0.090(4) 0.077(3) -0.045(3) 0.062(4) -0.009(5)
C31 0.182(7) 0.100(5) 0.091(4) -0.053(3) 0.035(4) -0.041(5)
C32 0.129(5) 0.069(4) 0.071(3) -0.023(3) 0.034(3) -0.020(4)
C33 0.067(2) 0.029(2) 0.0374(19) 0.0007(16) 0.0164(19) 0.0063(19)
C34 0.062(3) 0.042(3) 0.069(3) 0.008(2) 0.013(2) -0.004(2)
C35 0.103(4) 0.040(3) 0.077(3) 0.021(2) 0.034(3) 0.011(3)
C36 0.109(4) 0.040(2) 0.057(3) 0.019(2) 0.020(3) 0.030(3)
C37 0.067(3) 0.067(3) 0.060(3) -0.002(2) 0.011(2) 0.029(2)
C38 0.055(2) 0.053(3) 0.044(2) 0.005(2) 0.008(2) 0.013(2)
C39 0.134(4) 0.094(3) 0.029(2) -0.012(2) -0.009(3) 0.077(3)
C40 0.196(6) 0.199(6) 0.033(3) -0.012(3) 0.001(4) 0.130(5)
C41 0.253(6) 0.347(8) 0.052(4) -0.034(5) -0.023(4) 0.239(5)
C42 0.301(8) 0.316(8) 0.061(4) -0.080(4) -0.041(5) 0.228(6)
C43 0.166(8) 0.196(10) 0.223(11) 0.065(8) -0.078(8) -0.004(8)
C44 0.177(7) 0.101(4) 0.094(4) -0.081(3) -0.042(4) 0.034(4)
C45 0.0311(18) 0.044(3) 0.090(3) -0.008(2) 0.021(2) -0.0062(18)
C46 0.051(3) 0.088(4) 0.102(4) -0.011(3) 0.003(3) -0.014(3)
C47 0.058(3) 0.075(4) 0.142(5) -0.005(4) 0.016(3) -0.001(3)
C48 0.037(2) 0.056(3) 0.167(6) -0.006(4) 0.020(3) 0.001(2)
C49 0.070(3) 0.072(4) 0.127(4) -0.030(3) 0.044(3) -0.008(3)
C50 0.069(3) 0.055(3) 0.083(3) -0.012(2) 0.026(3) -0.008(3)
C51 0.073(3) 0.059(4) 0.252(7) 0.004(5) 0.077(4) 0.013(3)
C52 0.037(2) 0.048(2) 0.082(3) 0.008(2) 0.017(2) -0.0113(19)
C53 0.063(3) 0.064(3) 0.081(3) 0.005(3) 0.012(3) 0.012(3)
C54 0.056(3) 0.079(4) 0.138(5) 0.030(4) 0.003(3) 0.011(3)
C55 0.045(3) 0.059(3) 0.150(5) -0.011(4) 0.020(3) -0.004(3)
C56 0.060(3) 0.110(5) 0.099(4) -0.012(4) 0.021(3) 0.012(3)
C57 0.059(3) 0.092(4) 0.089(4) 0.008(3) 0.014(3) 0.014(3)
C58 0.090(4) 0.098(5) 0.246(9) -0.046(6) 0.046(5) 0.021(4)
C59 0.210(17) 0.27(2) 0.092(11) -0.009(13) -0.041(12) -0.109(16)
C60 0.104(10) 0.37(2) 0.056(7) -0.049(11) 0.019(7) -0.087(13)
Cl1 0.198(4) 0.230(5) 0.079(2) -0.049(3) 0.008(3) 0.046(4)
Cl2 0.169(5) 0.402(10) 0.253(7) -0.109(7) 0.022(5) -0.051(7)
Cl3 0.260(7) 0.233(6) 0.155(5) 0.020(5) 0.043(5) 0.054(6)
Cl4 0.176(4) 0.268(6) 0.121(4) -0.034(4) -0.018(3) -0.080(4)

loop_
_atom_type_symbol
_atom_type_description
_atom_type_scat_dispersion_real
_atom_type_scat_dispersion_imag
_atom_type_scat_source
C C 0.0033 0.0016 'International Tables Vol C Tables 4.2.6.8 and 6.1.1.4'
H H 0.0000 0.0000 'International Tables Vol C Tables 4.2.6.8 and 6.1.1.4'
N N 0.0061 0.0033 'International Tables Vol C Tables 4.2.6.8 and 6.1.1.4'
O O 0.0106 0.0060 'International Tables Vol C Tables 4.2.6.8 and 6.1.1.4'
F F 0.0171 0.0103 'International Tables Vol C Tables 4.2.6.8 and 6.1.1.4'
S S 0.1246 0.1234 'International Tables Vol C Tables 4.2.6.8 and 6.1.1.4'
Os Os -1.2165 7.6030 'International Tables Vol C Tables 4.2.6.8 and 6.1.1.4'
Cl Cl 0.1484 0.1585 'International Tables Vol C Tables 4.2.6.8 and 6.1.1.4'

loop_
_geom_angle_atom_site_label_1
_geom_angle_atom_site_label_2
_geom_angle_atom_site_label_3
_geom_angle
N5 Os1 N6 178.20(13)
N5 Os1 N3 90.62(13)
N6 Os1 N3 89.73(13)
N5 Os1 N2 90.93(13)
N6 Os1 N2 90.83(13)
N3 Os1 N2 89.90(11)
N5 Os1 N4 89.74(13)
N6 Os1 N4 88.50(13)
N3 Os1 N4 90.00(11)
N2 Os1 N4 179.33(13)
N5 Os1 N1 90.61(13)
N6 Os1 N1 89.03(13)
N3 Os1 N1 178.76(12)
N2 Os1 N1 90.16(12)
N4 Os1 N1 89.92(12)
O1 S1 O2 116.4(3)
O1 S1 N5 108.7(2)
O2 S1 N5 109.6(2)
O1 S1 C45 109.2(2)
O2 S1 C45 111.3(2)
N5 S1 C45 100.40(17)
O3 S2 O4 118.3(2)
O3 S2 N6 109.2(2)
O4 S2 N6 108.2(2)
O3 S2 C52 108.5(2)
O4 S2 C52 110.68(19)
N6 S2 C52 100.44(18)
C20 N1 C17 108.0(3)
C20 N1 Os1 126.2(2)
C17 N1 Os1 125.8(2)
C12 N2 C15 107.2(3)
C12 N2 Os1 126.6(2)
C15 N2 Os1 126.2(2)
C10 N3 C7 106.1(3)
C10 N3 Os1 127.2(2)
C7 N3 Os1 126.6(2)
C2 N4 C5 106.9(3)
C2 N4 Os1 126.8(3)
C5 N4 Os1 126.2(2)
S1 N5 Os1 168.3(2)
S2 N6 Os1 167.6(2)
C42 F17' C41 45.5(4)
C2 C1 C20 127.1(3)
C2 C1 C21 117.0(3)
C20 C1 C21 115.9(3)
N4 C2 C1 124.1(3)
N4 C2 C3 108.5(3)
C1 C2 C3 127.4(4)
C4 C3 C2 108.2(4)
C3 C4 C5 108.3(4)
C6 C5 N4 125.0(4)
C6 C5 C4 127.0(4)
N4 C5 C4 107.9(4)
C5 C6 C7 127.8(4)
C5 C6 C39 117.8(3)
C7 C6 C39 114.1(4)
N3 C7 C6 124.1(4)
N3 C7 C8 109.1(3)
C6 C7 C8 126.7(4)
C9 C8 C7 106.8(4)
C8 C9 C10 107.7(3)
N3 C10 C11 123.8(3)
N3 C10 C9 110.1(3)
C11 C10 C9 126.0(3)
C10 C11 C12 128.2(3)
C10 C11 C33 116.3(3)
C12 C11 C33 115.4(3)
N2 C12 C11 124.3(3)
N2 C12 C13 108.9(3)
C11 C12 C13 126.7(3)
C14 C13 C12 108.4(4)
C13 C14 C15 106.4(4)
N2 C15 C16 125.8(3)
N2 C15 C14 109.0(3)
C16 C15 C14 125.2(4)
C15 C16 C17 126.4(4)
C15 C16 C27 116.3(3)
C17 C16 C27 117.2(3)
N1 C17 C16 125.6(3)
N1 C17 C18 108.5(3)
C16 C17 C18 125.8(4)
C19 C18 C17 107.4(4)
N1 C20 C1 125.9(3)
N1 C20 C19 109.5(3)
C1 C20 C19 124.6(3)
C18 C19 C20 106.6(3)
C26 C21 C22 116.7(3)
C26 C21 C1 123.0(3)
C22 C21 C1 120.2(3)
F1 C22 C23 118.0(3)
F1 C22 C21 120.0(3)
C23 C22 C21 122.0(3)
F2 C23 C24 120.2(3)
F2 C23 C22 119.8(3)
C24 C23 C22 120.1(3)
F3 C24 C23 121.8(3)
F3 C24 C25 119.1(3)
C23 C24 C25 119.2(3)
F4 C25 C24 119.8(3)
F4 C25 C26 120.3(3)
C24 C25 C26 119.9(3)
F5 C26 C21 119.9(3)
F5 C26 C25 118.0(3)
C21 C26 C25 122.1(3)
C28 C27 C32 115.4(3)
C28 C27 C16 123.4(3)
C32 C27 C16 121.2(3)
C27 C28 C29 122.6(3)
C27 C28 F6 118.3(3)
C29 C28 F6 119.2(3)
C30 C29 F7 119.5(3)
C30 C29 C28 121.2(3)
F7 C29 C28 119.3(3)
C31 C30 C29 117.3(3)
C31 C30 F8 121.4(4)
C29 C30 F8 121.3(4)
C30 C31 F9 116.4(4)
C30 C31 C32 120.6(3)
F9 C31 C32 122.6(4)
C27 C32 C31 122.7(3)
C27 C32 F10 119.6(3)
C31 C32 F10 117.4(3)
C38 C33 C34 117.4(3)
C38 C33 C11 122.5(3)
C34 C33 C11 120.1(3)
F11 C34 C35 117.8(3)
F11 C34 C33 120.3(3)
C35 C34 C33 121.9(3)
F12 C35 C34 120.3(3)
F12 C35 C36 120.2(3)
C34 C35 C36 119.5(3)
F13 C36 C37 120.4(3)
F13 C36 C35 120.1(3)
C37 C36 C35 119.5(3)
F14 C37 C36 119.2(3)
F14 C37 C38 120.8(3)
C36 C37 C38 120.0(3)
F15 C38 C37 119.1(3)
F15 C38 C33 119.2(3)
C37 C38 C33 121.7(3)
C40 C39 C44 118.6(3)
C40 C39 C6 123.1(3)
C44 C39 C6 118.1(3)
F16 C40 C39 118.8(4)
F16 C40 C41 124.4(4)
C39 C40 C41 116.7(3)
F17 C41 C42 117.2(5)
F17 C41 C40 118.3(5)
C42 C41 C40 124.3(4)
F17 C41 F17' 50.3(5)
C42 C41 F17' 66.9(4)
C40 C41 F17' 168.6(5)
F18 C42 C43 122.7(5)
F18 C42 C41 119.2(5)
C43 C42 C41 118.1(4)
F18 C42 F18' 41.2(7)
C43 C42 F18' 81.6(7)
C41 C42 F18' 160.3(7)
F18 C42 F17' 51.6(5)
C43 C42 F17' 174.1(5)
C41 C42 F17' 67.6(4)
F18' C42 F17' 92.8(8)
F19 C43 C42 111.2(5)
F19 C43 C44 130.0(5)
C42 C43 C44 117.1(4)
F19 C43 F19' 30.5(7)
C42 C43 F19' 137.1(6)
C44 C43 F19' 105.6(6)
F20 C44 C43 112.8(4)
F20 C44 C39 122.3(4)
C43 C44 C39 124.1(4)
F20 C44 F20' 20.5(7)
C43 C44 F20' 113.7(7)
C39 C44 F20' 114.6(7)
C50 C45 C46 120.3(4)
C50 C45 S1 119.0(3)
C46 C45 S1 120.7(3)
C47 C46 C45 122.9(4)
C46 C47 C48 116.6(4)
C47 C48 C49 120.6(4)
C47 C48 C51 116.6(4)
C49 C48 C51 122.8(4)
C48 C49 C50 122.8(4)
C45 C50 C49 116.6(4)
C57 C52 C53 120.9(4)
C57 C52 S2 121.3(3)
C53 C52 S2 117.8(3)
C54 C53 C52 117.8(4)
C53 C54 C55 121.5(4)
C56 C55 C54 120.0(4)
C56 C55 C58 117.4(4)
C54 C55 C58 122.6(4)
C57 C56 C55 118.8(4)
C56 C57 C52 120.9(4)
Cl1 C59 Cl2 117.9(5)
Cl3 C60 Cl4 111.2(4)

loop_
_geom_bond_atom_site_label_1
_geom_bond_atom_site_label_2
_geom_bond_distance
Os1 N5 1.799(3)
Os1 N6 1.803(3)
Os1 N3 2.046(3)
Os1 N2 2.053(3)
Os1 N4 2.056(3)
Os1 N1 2.061(3)
S1 O1 1.420(4)
S1 O2 1.445(4)
S1 N5 1.587(3)
S1 C45 1.750(4)
S2 O3 1.412(4)
S2 O4 1.429(4)
S2 N6 1.600(3)
S2 C52 1.732(4)
N1 C20 1.339(4)
N1 C17 1.380(5)
N2 C12 1.359(5)
N2 C15 1.374(5)
N3 C10 1.375(4)
N3 C7 1.382(5)
N4 C2 1.375(5)
N4 C5 1.386(5)
F1 C22 1.333(4)
F2 C23 1.333(4)
F3 C24 1.333(4)
F4 C25 1.333(4)
F5 C26 1.336(4)
F6 C28 1.351(4)
F7 C29 1.341(5)
F8 C30 1.351(4)
F9 C31 1.345(5)
F10 C32 1.351(5)
F11 C34 1.338(4)
F12 C35 1.338(4)
F13 C36 1.340(4)
F14 C37 1.340(4)
F15 C38 1.329(4)
F16 C40 1.246(5)
F17 C41 1.272(5)
F18 C42 1.279(5)
F19 C43 1.254(6)
F20 C44 1.252(6)
F17' C42 1.793(13)
F17' C41 1.802(13)
F18' C42 1.626(18)
F19' C43 1.845(18)
F20' C44 1.549(18)
C1 C2 1.389(6)
C1 C20 1.410(5)
C1 C21 1.527(5)
C2 C3 1.421(6)
C3 C4 1.325(6)
C4 C5 1.425(6)
C5 C6 1.364(6)
C6 C7 1.411(5)
C6 C39 1.510(5)
C7 C8 1.450(5)
C8 C9 1.351(6)
C9 C10 1.423(5)
C10 C11 1.379(5)
C11 C12 1.410(5)
C11 C33 1.532(5)
C12 C13 1.426(5)
C13 C14 1.343(6)
C14 C15 1.440(6)
C15 C16 1.391(6)
C16 C17 1.394(5)
C16 C27 1.517(5)
C17 C18 1.435(5)
C18 C19 1.357(6)
C20 C19 1.451(5)
C21 C26 1.363(4)
C21 C22 1.370(4)
C22 C23 1.364(4)
C23 C24 1.359(4)
C24 C25 1.361(4)
C25 C26 1.368(4)
C27 C28 1.345(4)
C27 C32 1.350(4)
C28 C29 1.346(4)
C29 C30 1.346(4)
C30 C31 1.344(5)
C31 C32 1.350(4)
C33 C38 1.370(4)
C33 C34 1.374(4)
C34 C35 1.370(4)
C35 C36 1.372(4)
C36 C37 1.369(4)
C37 C38 1.369(4)
C39 C40 1.379(5)
C39 C44 1.385(4)
C40 C41 1.395(4)
C41 C42 1.390(5)
C42 C43 1.380(5)
C43 C44 1.382(5)
C45 C50 1.367(4)
C45 C46 1.374(4)
C46 C47 1.367(5)
C47 C48 1.367(4)
C48 C49 1.370(5)
C48 C51 1.551(7)
C49 C50 1.372(4)
C52 C57 1.388(4)
C52 C53 1.392(4)
C53 C54 1.387(5)
C54 C55 1.393(4)
C55 C56 1.391(5)
C55 C58 1.506(8)
C56 C57 1.383(5)
C59 Cl1 1.662(6)
C59 Cl2 1.666(6)
C60 Cl3 1.660(5)
C60 Cl4 1.664(6)
